data_4332490
loop_
_publ_author_name
'Cotton, F. Albert'
'Murillo, Carlos A.'
'Wang, Xiaoping'
'Wilkinson, Chad C.'

_publ_section_title
;
 Homologues of the Easily Ionized Compound Mo2(hpp)4Containing Smaller
 Bicyclic Guanidinates
;
_journal_issue 14
_journal_name_full 'Inorganic Chemistry'
_journal_page_first 5493
_journal_page_last 5500
_journal_paper_doi 10.1021/ic060449e
_journal_volume 45
_journal_year 2006
_chemical_formula_moiety 'C24 H40 Cl2 Mo2 N12'
_chemical_formula_sum 'C24 H40 Cl2 Mo2 N12'
_chemical_formula_weight 759.46
_chemical_name_common Mo2(tbn)4Cl2
_chemical_name_systematic
; 
 ? 
;
_space_group_IT_number 87
_symmetry_cell_setting tetragonal
_symmetry_space_group_name_Hall '-I 4'
_symmetry_space_group_name_H-M 'I 4/m'
_atom_sites_solution_hydrogens geom
_atom_sites_solution_primary direct
_atom_sites_solution_secondary difmap
_audit_creation_method SHELXL-97
_cell_angle_alpha 90.00
_cell_angle_beta 90.00
_cell_angle_gamma 90.00
_cell_formula_units_Z 2
_cell_length_a 9.592(4)
_cell_length_b 9.592(4)
_cell_length_c 15.475(11)
_cell_measurement_reflns_used 1401
_cell_measurement_temperature 110(2)
_cell_measurement_theta_max 24.99
_cell_measurement_theta_min 2.50
_cell_volume 1423.8(13)
_computing_cell_refinement SMART
_computing_data_collection SMART
_computing_data_reduction SAINT
_computing_structure_refinement 'SHELXL-97 (Sheldrick, 1997)'
_computing_structure_solution 'SHELXS-97 (Sheldrick, 1990)'
_diffrn_ambient_temperature 110(2)
_diffrn_measured_fraction_theta_full 0.980
_diffrn_measured_fraction_theta_max 0.980
_diffrn_measurement_device_type 'Bruker SMART 1000 CCD'
_diffrn_radiation_monochromator graphite
_diffrn_radiation_source 'normal-focus sealed tube'
_diffrn_radiation_type MoK\a
_diffrn_radiation_wavelength 0.71073
_diffrn_reflns_av_R_equivalents 0.0424
_diffrn_reflns_av_sigmaI/netI 0.0434
_diffrn_reflns_limit_h_max 11
_diffrn_reflns_limit_h_min -8
_diffrn_reflns_limit_k_max 11
_diffrn_reflns_limit_k_min -9
_diffrn_reflns_limit_l_max 18
_diffrn_reflns_limit_l_min -18
_diffrn_reflns_number 2391
_diffrn_reflns_theta_full 24.99
_diffrn_reflns_theta_max 24.99
_diffrn_reflns_theta_min 2.63
_exptl_absorpt_coefficient_mu 1.109
_exptl_absorpt_correction_T_max 0.9467
_exptl_absorpt_correction_T_min 0.7321
_exptl_absorpt_correction_type multi-scan
_exptl_absorpt_process_details SADABS
_exptl_crystal_colour brown
_exptl_crystal_density_diffrn 1.772
_exptl_crystal_density_method 'not measured'
_exptl_crystal_description plate
_exptl_crystal_F_000 772
_exptl_crystal_size_max 0.30
_exptl_crystal_size_mid 0.10
_exptl_crystal_size_min 0.05
_refine_diff_density_max 1.039
_refine_diff_density_min -0.524
_refine_diff_density_rms 0.114
_refine_ls_extinction_method none
_refine_ls_goodness_of_fit_ref 1.147
_refine_ls_hydrogen_treatment noref
_refine_ls_matrix_type full
_refine_ls_number_parameters 94
_refine_ls_number_reflns 652
_refine_ls_number_restraints 56
_refine_ls_restrained_S_all 1.143
_refine_ls_R_factor_all 0.0844
_refine_ls_R_factor_gt 0.0619
_refine_ls_shift/su_max 0.000
_refine_ls_shift/su_mean 0.000
_refine_ls_structure_factor_coef Fsqd
_refine_ls_weighting_details 'calc w=1/[\s^2^(Fo^2^)+(0.0710P)^2^+8.4950P] where P=(Fo^2^+2Fc^2^)/3'
_refine_ls_weighting_scheme calc
_refine_ls_wR_factor_gt 0.1502
_refine_ls_wR_factor_ref 0.1595
_reflns_number_gt 494
_reflns_number_total 652
_reflns_threshold_expression >2sigma(I)
_cod_data_source_file ic060449esup1.cif
_cod_data_source_block 5
_cod_depositor_comments
;
The following automatic conversions were performed:

'_symmetry_cell_setting' value 'Tetragonal' changed to 'tetragonal'
according to /home/saulius/struct/CIF-dictionaries/cif_core.dic
dictionary named 'cif_core.dic' version 2.4.2 from 2011-04-26.

Automatic conversion script
Id: cif_fix_values 1891 2012-01-12 08:04:46Z andrius 
;
_cod_database_code 4332490

loop_
_symmetry_equiv_pos_as_xyz
'x, y, z'
'-x, -y, z'
'-y, x, z'
'y, -x, z'
'x+1/2, y+1/2, z+1/2'
'-x+1/2, -y+1/2, z+1/2'
'-y+1/2, x+1/2, z+1/2'
'y+1/2, -x+1/2, z+1/2'
'-x, -y, -z'
'x, y, -z'
'y, -x, -z'
'-y, x, -z'
'-x+1/2, -y+1/2, -z+1/2'
'x+1/2, y+1/2, -z+1/2'
'y+1/2, -x+1/2, -z+1/2'
'-y+1/2, x+1/2, -z+1/2'

loop_
_atom_site_label
_atom_site_type_symbol
_atom_site_fract_x
_atom_site_fract_y
_atom_site_fract_z
_atom_site_U_iso_or_equiv
_atom_site_adp_type
_atom_site_occupancy
_atom_site_symmetry_multiplicity
_atom_site_calc_flag
_atom_site_refinement_flags
_atom_site_disorder_group
Mo1 Mo 0.5000 0.5000 0.42762(7) 0.0563(6) Uani 1 4 d SD .
Cl1 Cl 0.5000 0.5000 0.2486(2) 0.0842(14) Uani 1 4 d S .
C3 C 0.2410(10) 0.3734(10) 0.5000 0.051(2) Uani 1 2 d SDU .
N1 N 0.3013(13) 0.403(2) 0.5684(14) 0.050(2) Uani 0.25 1 d PDU 1
C1 C 0.212(3) 0.335(4) 0.6326(16) 0.055(9) Uani 0.25 1 d PDU 1
H1A H 0.1910 0.3995 0.6807 0.066 Uiso 0.25 1 calc PR 1
H1B H 0.2587 0.2511 0.6565 0.066 Uiso 0.25 1 calc PR 1
C2 C 0.084(4) 0.296(6) 0.5870(10) 0.084(12) Uani 0.25 1 d PDU 1
H2A H 0.0577 0.1987 0.6010 0.101 Uiso 0.25 1 calc PR 1
H2B H 0.0067 0.3585 0.6034 0.101 Uiso 0.25 1 calc PR 1
N3 N 0.1143(18) 0.309(3) 0.5000 0.075(5) Uani 0.50 2 d SPDU 1
C4 C 0.030(3) 0.270(4) 0.4318(14) 0.061(6) Uani 0.25 1 d PDU 1
H4A H -0.0635 0.3123 0.4378 0.073 Uiso 0.25 1 calc PR 1
H4B H 0.0202 0.1676 0.4296 0.073 Uiso 0.25 1 calc PR 1
C5 C 0.099(3) 0.322(4) 0.3537(16) 0.058(7) Uani 0.25 1 d PDU 1
H5A H 0.0652 0.2623 0.3058 0.070 Uiso 0.25 1 calc PR 1
H5B H 0.0608 0.4160 0.3433 0.070 Uiso 0.25 1 calc PR 1
C6 C 0.250(3) 0.334(5) 0.3418(19) 0.054(7) Uani 0.25 1 d PDU 1
H6A H 0.2922 0.2400 0.3360 0.065 Uiso 0.25 1 calc PR 1
H6B H 0.2709 0.3880 0.2891 0.065 Uiso 0.25 1 calc PR 1
N2 N 0.3042(13) 0.404(2) 0.4175(14) 0.050(2) Uani 0.25 1 d PDU 1
N2B N 0.3042(13) 0.404(2) 0.4175(14) 0.050(2) Uani 0.25 1 d PD -2
C1B C 0.217(3) 0.369(5) 0.3436(18) 0.055(9) Uani 0.25 1 d PD -2
H1BA H 0.2541 0.2872 0.3122 0.066 Uiso 0.25 1 calc PR -2
H1BB H 0.2098 0.4486 0.3031 0.066 Uiso 0.25 1 calc PR -2
C2B C 0.080(4) 0.337(7) 0.382(2) 0.084(12) Uani 0.25 1 d PD -2
H2BA H 0.0138 0.4152 0.3743 0.101 Uiso 0.25 1 calc PR -2
H2BB H 0.0394 0.2512 0.3570 0.101 Uiso 0.25 1 calc PR -2
N3B N 0.114(3) 0.319(4) 0.4694(15) 0.075(5) Uani 0.25 1 d PD -2
C4B C 0.022(3) 0.278(4) 0.5340(17) 0.061(6) Uani 0.25 1 d PD -2
H4BA H -0.0065 0.1796 0.5256 0.073 Uiso 0.25 1 calc PR -2
H4BB H -0.0631 0.3368 0.5323 0.073 Uiso 0.25 1 calc PR -2
C5B C 0.093(5) 0.294(6) 0.6173(18) 0.058(7) Uani 0.25 1 d PD -2
H5BA H 0.0174 0.3118 0.6596 0.070 Uiso 0.25 1 calc PR -2
H5BB H 0.1298 0.2005 0.6311 0.070 Uiso 0.25 1 calc PR -2
C6B C 0.204(4) 0.391(5) 0.6409(18) 0.054(7) Uani 0.25 1 d PD -2
H6BA H 0.2535 0.3561 0.6928 0.065 Uiso 0.25 1 calc PR -2
H6BB H 0.1641 0.4834 0.6546 0.065 Uiso 0.25 1 calc PR -2
N1B N 0.3013(13) 0.403(2) 0.5684(14) 0.050(2) Uani 0.25 1 d PD -2

loop_
_atom_site_aniso_label
_atom_site_aniso_U_11
_atom_site_aniso_U_22
_atom_site_aniso_U_33
_atom_site_aniso_U_23
_atom_site_aniso_U_13
_atom_site_aniso_U_12
Mo1 0.0716(8) 0.0716(8) 0.0255(6) 0.000 0.000 0.000
Cl1 0.112(2) 0.112(2) 0.0283(16) 0.000 0.000 0.000
C3 0.057(6) 0.051(6) 0.046(5) 0.000 0.000 0.007(4)
N1 0.060(4) 0.061(4) 0.030(6) 0.000(6) 0.010(5) -0.003(3)
C1 0.083(15) 0.06(2) 0.022(9) -0.025(10) 0.009(8) -0.002(16)
C2 0.119(18) 0.10(3) 0.029(14) -0.026(19) 0.006(11) -0.07(2)
N3 0.084(8) 0.112(11) 0.028(11) 0.000 0.000 -0.026(7)
C4 0.075(11) 0.077(14) 0.030(15) -0.006(9) 0.006(7) -0.015(10)
C5 0.085(11) 0.078(17) 0.013(12) -0.017(10) -0.002(8) -0.011(11)
C6 0.075(13) 0.06(2) 0.023(9) 0.000(9) 0.008(9) 0.024(13)
N2 0.060(4) 0.061(4) 0.030(6) 0.000(6) 0.010(5) -0.003(3)
N2B 0.060(4) 0.061(4) 0.030(6) 0.000(6) 0.010(5) -0.003(3)
C1B 0.083(15) 0.06(2) 0.022(9) -0.025(10) 0.009(8) -0.002(16)
C2B 0.119(18) 0.10(3) 0.029(14) -0.026(19) 0.006(11) -0.07(2)
N3B 0.084(8) 0.112(11) 0.028(11) 0.000 0.000 -0.026(7)
C4B 0.075(11) 0.077(14) 0.030(15) -0.006(9) 0.006(7) -0.015(10)
C5B 0.085(11) 0.078(17) 0.013(12) -0.017(10) -0.002(8) -0.011(11)
C6B 0.075(13) 0.06(2) 0.023(9) 0.000(9) 0.008(9) 0.024(13)
N1B 0.060(4) 0.061(4) 0.030(6) 0.000(6) 0.010(5) -0.003(3)

loop_
_atom_type_symbol
_atom_type_description
_atom_type_scat_dispersion_real
_atom_type_scat_dispersion_imag
_atom_type_scat_source
C C 0.0033 0.0016 'International Tables Vol C Tables 4.2.6.8 and 6.1.1.4'
H H 0.0000 0.0000 'International Tables Vol C Tables 4.2.6.8 and 6.1.1.4'
N N 0.0061 0.0033 'International Tables Vol C Tables 4.2.6.8 and 6.1.1.4'
Cl Cl 0.1484 0.1585 'International Tables Vol C Tables 4.2.6.8 and 6.1.1.4'
Mo Mo -1.6832 0.6857 'International Tables Vol C Tables 4.2.6.8 and 6.1.1.4'

loop_
_geom_angle_atom_site_label_1
_geom_angle_atom_site_label_2
_geom_angle_atom_site_label_3
_geom_angle
_geom_angle_site_symmetry_1
_geom_angle_site_symmetry_3
Mo1 Mo1 Cl1 180.0 9_666 .
N2B Mo1 N2B 89.68(9) 3_655 2_665
N1 Mo1 Mo1 88.3(6) 9_666 9_666
N2 Mo1 N2 89.68(9) 3_655 2_665
N2B Mo1 N2B 171.4(12) 3_655 4_565
N2B Mo1 N2B 89.68(9) 2_665 4_565
N2 Mo1 N2 171.4(12) 3_655 4_565
N2 Mo1 N2 89.68(9) 2_665 4_565
N2 Mo1 N2 89.68(9) 3_655 .
N2 Mo1 N2 171.4(12) 2_665 .
N2 Mo1 N2 89.68(9) 4_565 .
N2B Mo1 N1B 90.2(12) 2_665 12_656
N2B Mo1 N1B 177.4(3) 4_565 12_656
N2 Mo1 N1 90.2(12) 2_665 12_656
N2 Mo1 N1 177.4(3) 4_565 12_656
N2 Mo1 N1 90.1(12) . 12_656
N2B Mo1 N1B 90.2(12) 4_565 9_666
N1B Mo1 N1B 89.95(4) 12_656 9_666
N2 Mo1 N1 90.1(12) 3_655 9_666
N2 Mo1 N1 90.2(12) 4_565 9_666
N2 Mo1 N1 177.4(3) . 9_666
N1 Mo1 N1 89.95(4) 12_656 9_666
N1 Mo1 Cl1 91.7(6) 10_556 .
N1B Mo1 Cl1 91.7(6) 10_556 .
N2 Mo1 Cl1 85.7(6) 3_655 .
N2B Mo1 Cl1 85.7(6) 2_665 .
N1B Mo1 Mo1 88.3(6) 12_656 10_556
N1 Mo1 Mo1 88.3(6) 12_656 10_556
N1B Mo1 Mo1 88.3(6) 9_666 10_556
N2 Mo1 Mo1 94.3(6) 2_665 10_556
N2B Mo1 Mo1 94.3(6) 4_565 10_556
N1 C3 N1 117.4(14) . 10_556
N1 C3 N3 121.3(7) . .
N1 C3 N3 121.3(7) 10_556 .
N1 C3 N2 120.9(9) 10_556 10_556
N3 C3 N2 117.8(6) . 10_556
N1 C3 N2 120.9(9) . .
N3 C3 N2 117.8(6) . .
C3 N1 C1 101.9(12) . .
C3 N1 C6 119.9(16) . 10_556
C3 N1 Mo1 122.9(12) . 10_556
C1 N1 Mo1 134.5(16) . 10_556
C6 N1 Mo1 115.5(15) 10_556 10_556
N1 C1 C2 106.0(19) . .
N3 C2 C1 106(2) . .
C3 N3 C4 130.0(13) . .
C3 N3 C2 103.0(14) . 10_556
C3 N3 C2 103.0(14) . .
C4 N3 C2 127(2) . .
N3 C4 C5 106.1(19) . .
C6 C5 C4 125(3) . .
N2 C6 C5 107(2) . .
N1 N2 C1 118(4) 10_556 10_556
C1 N2 C3 97.7(13) 10_556 .
C3 N2 C6 118.0(17) . .
C1 N2 Mo1 147.6(18) 10_556 .
C3 N2 Mo1 113.5(11) . .
C6 N2 Mo1 126.0(16) . .
N3B C2B C1B 102(3) . .
C4B N3B C2B 125(2) . .
N3B C4B C5B 108(2) . .
C6B C5B C4B 129(3) . .

loop_
_geom_bond_atom_site_label_1
_geom_bond_atom_site_label_2
_geom_bond_distance
_geom_bond_site_symmetry_2
Mo1 Mo1 2.240(3) 9_666
Mo1 Cl1 2.771(4) .
Mo1 N2B 2.098(9) 3_655
Mo1 N2 2.098(9) 3_655
Mo1 N2B 2.098(9) 2_665
Mo1 N2 2.098(9) 2_665
Mo1 N2B 2.098(9) 4_565
Mo1 N2 2.098(9) 4_565
Mo1 N2 2.098(9) .
Mo1 N1B 2.123(8) 12_656
Mo1 N1 2.123(8) 12_656
Mo1 N1B 2.123(9) 9_666
Mo1 N1 2.123(9) 9_666
C3 N1 1.24(2) .
C3 N1B 1.24(2) 10_556
C3 N1 1.24(2) 10_556
C3 N3 1.365(12) .
C3 N3B 1.41(2) .
C3 N3B 1.41(2) 10_556
C3 N2 1.443(19) 10_556
C3 N2B 1.443(19) 10_556
C3 N2 1.443(19) .
N1 N2 0.22(4) 10_556
N1 C1 1.464(17) .
N1 C6 1.62(4) 10_556
N1 Mo1 2.123(8) 10_556
C1 C2 1.46(2) .
C2 N3 1.381(13) .
N3 C4 1.378(13) .
N3 C4 1.378(13) 10_556
N3 C2 1.381(13) 10_556
C4 C5 1.46(2) .
C5 C6 1.46(2) .
C6 N2 1.448(18) .
N2 N1 0.22(4) 10_556
N2 C1 1.35(3) 10_556
C1B C2B 1.47(3) .
C2B N3B 1.40(2) .
N3B C4B 1.39(2) .
C4B C5B 1.47(3) .
C5B C6B 1.46(3) .
